data_1526801
loop_
_publ_author_name
'Tezuka, K.'
'Hinatsu, Y.'

_publ_section_title
;
 Magnetic and crystallographic properties of Ln Cr O4 (Ln = Nd, Sm and Dy)
;
_journal_name_full 'Journal of Solid State Chemistry'
_journal_page_first 362
_journal_page_last 367
_journal_volume 160
_journal_year 2001
_chemical_formula_sum 'Cr Dy O4'
_chemical_name_systematic 'Dy Cr O4'
_space_group_IT_number 74
_symmetry_space_group_name_Hall '-I 2b 2'
_symmetry_space_group_name_H-M 'I m m a'
_cell_angle_alpha 90
_cell_angle_beta 90
_cell_angle_gamma 90
_cell_formula_units_Z 4
_cell_length_a 7.173
_cell_length_b 7.114
_cell_length_c 6.268
_cell_volume 319.848
_citation_journal_id_ASTM JSSCBI
_cod_data_source_file Tezuka_JSSCBI_2001_1637.cif
_cod_data_source_block Cr1Dy1O4
_cod_original_formula_sum 'Cr1 Dy1 O4'
_cod_database_code 1526801

loop_
_symmetry_equiv_pos_as_xyz
x,y,z
-x,-y+1/2,z
x,-y,-z
-x,y+1/2,-z
-x,-y,-z
x,y-1/2,-z
-x,y,z
x,-y-1/2,z
x+1/2,y+1/2,z+1/2
-x+1/2,-y+1,z+1/2
x+1/2,-y+1/2,-z+1/2
-x+1/2,y+1,-z+1/2
-x+1/2,-y+1/2,-z+1/2
x+1/2,y,-z+1/2
-x+1/2,y+1/2,z+1/2
x+1/2,-y,z+1/2

loop_
_atom_site_label
_atom_site_type_symbol
_atom_site_fract_x
_atom_site_fract_y
_atom_site_fract_z
_atom_site_occupancy
_atom_site_U_iso_or_equiv
O2 O-2 0.805 0.25 0.535 1 0.0
Dy1 Dy+3 0 0.25 0.875 1 0.0
O1 O-2 0 0.446 0.188 1 0.0
Cr1 Cr+5 0 0.25 0.375 1 0.0
